data_7120398
loop_
_publ_author_name
'Lemes, Maykon'
'Brunet, Gabriel'
'Pialat, Amelie'
'Ungur, Liviu'
'Korobkov, Ilia'
'Murugesu, Muralee'

_publ_section_title
;
 Strong ferromagnetic exchange coupling in a {NiII4} cluster mediated
 through an air-stable tetrazine-based radical anion
;
_journal_name_full 'Chem. Commun.'
_journal_paper_doi 10.1039/C7CC04554A
_journal_year 2017
_chemical_formula_sum 'C34 H63 Cl7 N16 Ni4 O8.5'
_chemical_formula_weight 1314.99
_space_group_crystal_system monoclinic
_space_group_IT_number 15
_space_group_name_Hall '-C 2yc'
_space_group_name_H-M_alt 'C 1 2/c 1'
_symmetry_space_group_name_Hall '-C 2yc'
_symmetry_space_group_name_H-M 'C 1 2/c 1'
_atom_sites_solution_hydrogens mixed
_audit_creation_method SHELXL-2014/7
_audit_update_record
;
2017-06-03 deposited with the CCDC.
2017-07-07 downloaded from the CCDC.
;
_cell_angle_alpha 90
_cell_angle_beta 91.4944(14)
_cell_angle_gamma 90
_cell_formula_units_Z 4
_cell_length_a 11.7191(4)
_cell_length_b 23.4564(7)
_cell_length_c 21.6135(7)
_cell_measurement_reflns_used 9922
_cell_measurement_temperature 200(2)
_cell_measurement_theta_max 28.30
_cell_measurement_theta_min 2.56
_cell_volume 5939.3(3)
_computing_cell_refinement 'APEX II, Bruker (2009)'
_computing_data_collection 'APEX II, Bruker (2009)'
_computing_data_reduction 'XPREP, Bruker (2009)'
_computing_molecular_graphics 'SHELXTL, Bruker (2004)'
_computing_publication_material 'SHELXTL, Bruker (2004)'
_computing_structure_refinement 'SHELXL-2014/7 (Sheldrick, 2014)'
_computing_structure_solution 'SHELXS-03 (Sheldrick, 2003)'
_diffrn_ambient_temperature 200(2)
_diffrn_measured_fraction_theta_full 0.989
_diffrn_measured_fraction_theta_max 0.990
_diffrn_measurement_device_type 'Bruker APEX-II CCD'
_diffrn_measurement_method '\f and \w scans'
_diffrn_radiation_type MoK\a
_diffrn_radiation_wavelength 0.71073
_diffrn_reflns_av_R_equivalents 0.0210
_diffrn_reflns_av_unetI/netI 0.0205
_diffrn_reflns_Laue_measured_fraction_full 0.989
_diffrn_reflns_Laue_measured_fraction_max 0.990
_diffrn_reflns_limit_h_max 15
_diffrn_reflns_limit_h_min -15
_diffrn_reflns_limit_k_max 31
_diffrn_reflns_limit_k_min -30
_diffrn_reflns_limit_l_max 28
_diffrn_reflns_limit_l_min -28
_diffrn_reflns_number 26465
_diffrn_reflns_point_group_measured_fraction_full 0.989
_diffrn_reflns_point_group_measured_fraction_max 0.990
_diffrn_reflns_theta_full 25.242
_diffrn_reflns_theta_max 28.306
_diffrn_reflns_theta_min 1.736
_exptl_absorpt_coefficient_mu 1.619
_exptl_absorpt_correction_T_max 0.7457
_exptl_absorpt_correction_T_min 0.5723
_exptl_absorpt_correction_type multi-scan
_exptl_absorpt_process_details 'SADABS, Bruker (2003)'
_exptl_crystal_colour yellow
_exptl_crystal_density_diffrn 1.471
_exptl_crystal_density_meas ?
_exptl_crystal_description block
_exptl_crystal_F_000 2712
_exptl_crystal_size_max 0.150
_exptl_crystal_size_mid 0.120
_exptl_crystal_size_min 0.100
_refine_diff_density_max 0.756
_refine_diff_density_min -0.496
_refine_diff_density_rms 0.079
_refine_ls_extinction_method none
_refine_ls_goodness_of_fit_ref 1.021
_refine_ls_hydrogen_treatment constr
_refine_ls_matrix_type full
_refine_ls_number_parameters 318
_refine_ls_number_reflns 7335
_refine_ls_number_restraints 36
_refine_ls_restrained_S_all 1.034
_refine_ls_R_factor_all 0.0586
_refine_ls_R_factor_gt 0.0406
_refine_ls_shift/su_max 0.001
_refine_ls_shift/su_mean 0.000
_refine_ls_structure_factor_coef Fsqd
_refine_ls_weighting_details 'w=1/[\s^2^(Fo^2^)+(0.0670P)^2^+6.2894P] where P=(Fo^2^+2Fc^2^)/3'
_refine_ls_weighting_scheme calc
_refine_ls_wR_factor_gt 0.1118
_refine_ls_wR_factor_ref 0.1266
_reflns_Friedel_coverage 0.000
_reflns_number_gt 5410
_reflns_number_total 7335
_reflns_threshold_expression 'I > 2\s(I)'
_cod_data_source_file c7cc04554a2.cif
_cod_data_source_block mm524
_cod_depositor_comments
;
The following automatic conversions were performed:

'_exptl_crystal_density_meas' value 'n/a' was changed to '?' - the
value is perceived as not measured.

Automatic conversion script
Id: cif_fix_values 4973 2017-02-22 13:04:09Z antanas 
;
_cod_original_formula_sum 'C34 H63 Cl7 N16 Ni4 O8.50'
_cod_database_code 7120398
_shelx_shelxl_version_number 2014/7
_shelx_space_group_comment
; 
The symmetry employed for this shelxl refinement is uniquely defined 
by the following loop, which should always be used as a source of 
symmetry information in preference to the above space-group names. 
They are only intended as comments. 
;
_shelx_estimated_absorpt_t_min 0.793
_shelx_estimated_absorpt_t_max 0.855

loop_
_space_group_symop_operation_xyz
'x, y, z'
'-x, y, -z+1/2'
'x+1/2, y+1/2, z'
'-x+1/2, y+1/2, -z+1/2'
'-x, -y, -z'
'x, -y, z-1/2'
'-x+1/2, -y+1/2, -z'
'x+1/2, -y+1/2, z-1/2'

loop_
_atom_site_label
_atom_site_type_symbol
_atom_site_fract_x
_atom_site_fract_y
_atom_site_fract_z
_atom_site_U_iso_or_equiv
_atom_site_adp_type
_atom_site_occupancy
_atom_site_site_symmetry_order
_atom_site_calc_flag
_atom_site_refinement_flags_posn
_atom_site_refinement_flags_adp
_atom_site_refinement_flags_occupancy
Ni1 Ni 0.62912(2) 0.11905(2) 0.06051(2) 0.02912(10) Uani 1 1 d . . .
Ni2 Ni 0.38047(2) 0.12221(2) -0.05836(2) 0.02939(10) Uani 1 1 d . . .
Cl1 Cl 0.50911(5) 0.18269(2) 0.00071(2) 0.03741(14) Uani 1 1 d . . .
Cl2 Cl 0.73781(5) 0.18696(3) 0.11469(3) 0.04618(16) Uani 1 1 d . . .
Cl3 Cl 0.27562(5) 0.19340(3) -0.10781(3) 0.04587(16) Uani 1 1 d . . .
Cl4 Cl 0.5000 0.39615(5) 0.2500 0.0563(3) Uani 1 2 d S T P
O1 O 0.74795(15) 0.10920(7) -0.00726(8) 0.0401(4) Uani 1 1 d . . .
O2 O 0.51132(14) 0.11187(7) 0.13005(8) 0.0389(4) Uani 1 1 d . . .
O3 O 0.49402(14) 0.11174(7) -0.12922(8) 0.0387(4) Uani 1 1 d . . .
O4 O 0.26417(15) 0.11242(7) 0.01151(8) 0.0421(4) Uani 1 1 d . . .
O5 O 0.0000 -0.1037(4) -0.2500 0.081(2) Uani 0.5 2 d S T P
H5B H -0.0728 -0.1108 -0.2320 0.121 Uiso 0.25 1 d R U P
H5C H 0.0258 -0.0636 -0.2388 0.121 Uiso 0.25 1 d R U P
N1 N 0.54664(14) 0.05008(8) 0.02166(8) 0.0270(4) Uani 1 1 d . . .
N2 N 0.45784(14) 0.05135(8) -0.02110(8) 0.0279(4) Uani 1 1 d . . .
N3 N 0.28679(14) 0.05368(8) -0.10339(8) 0.0300(4) Uani 1 1 d . . .
N4 N 0.28398(15) -0.04783(8) -0.10481(8) 0.0303(4) Uani 1 1 d . . .
N5 N 0.88683(18) 0.13946(9) -0.06899(10) 0.0399(5) Uani 1 1 d . . .
N6 N 0.3811(2) 0.14946(16) 0.19242(11) 0.0792(10) Uani 1 1 d . U .
N7 N 0.6350(2) 0.13938(13) -0.19097(10) 0.0537(6) Uani 1 1 d . . .
N8 N 0.11612(18) 0.13838(10) 0.06922(10) 0.0438(5) Uani 1 1 d . . .
C1 C 0.41842(18) 0.00114(8) -0.03905(10) 0.0263(4) Uani 1 1 d . . .
C2 C 0.32358(18) 0.00230(9) -0.08547(10) 0.0280(4) Uani 1 1 d . . .
C3 C 0.20109(18) 0.05459(11) -0.14556(10) 0.0361(5) Uani 1 1 d . . .
H3A H 0.1717 0.0901 -0.1598 0.043 Uiso 1 1 calc R U .
C4 C 0.1548(2) 0.00453(10) -0.16874(12) 0.0402(6) Uani 1 1 d . . .
H4A H 0.0945 0.0053 -0.1990 0.048 Uiso 1 1 calc R U .
C5 C 0.19816(19) -0.04672(11) -0.14693(11) 0.0378(5) Uani 1 1 d . . .
H5A H 0.1667 -0.0815 -0.1620 0.045 Uiso 1 1 calc R U .
C6 C 0.80190(19) 0.14802(10) -0.03175(10) 0.0352(5) Uani 1 1 d . . .
H6A H 0.7807 0.1862 -0.0231 0.042 Uiso 1 1 calc R U .
C7 C 0.9239(3) 0.08216(13) -0.08282(18) 0.0743(11) Uani 1 1 d . . .
H7A H 0.9877 0.0837 -0.1112 0.111 Uiso 1 1 calc R U .
H7B H 0.9485 0.0631 -0.0444 0.111 Uiso 1 1 calc R U .
H7C H 0.8605 0.0609 -0.1022 0.111 Uiso 1 1 calc R U .
C8 C 0.9531(3) 0.18573(13) -0.09514(15) 0.0572(7) Uani 1 1 d . . .
H8A H 0.9833 0.1737 -0.1349 0.086 Uiso 1 1 calc R U .
H8B H 1.0165 0.1955 -0.0666 0.086 Uiso 1 1 calc R U .
H8C H 0.9040 0.2192 -0.1015 0.086 Uiso 1 1 calc R U .
C9 C 0.4596(3) 0.15264(13) 0.14987(12) 0.0557(8) Uani 1 1 d . U .
H9A H 0.4769 0.1892 0.1337 0.067 Uiso 1 1 calc R U .
C10 C 0.3487(3) 0.0959(2) 0.21784(18) 0.0962(14) Uani 1 1 d . U .
H10A H 0.2897 0.1019 0.2485 0.144 Uiso 1 1 calc R U .
H10B H 0.3185 0.0712 0.1847 0.144 Uiso 1 1 calc R U .
H10C H 0.4154 0.0777 0.2378 0.144 Uiso 1 1 calc R U .
C11 C 0.3260(5) 0.2001(3) 0.2156(2) 0.161(3) Uani 1 1 d . U .
H11A H 0.2706 0.1892 0.2467 0.242 Uiso 1 1 calc R U .
H11B H 0.3835 0.2254 0.2344 0.242 Uiso 1 1 calc R U .
H11C H 0.2865 0.2199 0.1813 0.242 Uiso 1 1 calc R U .
C12 C 0.5566(2) 0.14889(12) -0.14938(11) 0.0444(6) Uani 1 1 d . . .
H12A H 0.5482 0.1866 -0.1342 0.053 Uiso 1 1 calc R U .
C13 C 0.6538(3) 0.08396(17) -0.21584(18) 0.0786(11) Uani 1 1 d . . .
H13A H 0.7151 0.0857 -0.2458 0.118 Uiso 1 1 calc R U .
H13B H 0.6756 0.0577 -0.1823 0.118 Uiso 1 1 calc R U .
H13C H 0.5836 0.0703 -0.2366 0.118 Uiso 1 1 calc R U .
C14 C 0.7025(4) 0.18539(19) -0.21634(17) 0.0917(14) Uani 1 1 d . . .
H14A H 0.7556 0.1698 -0.2463 0.137 Uiso 1 1 calc R U .
H14B H 0.6518 0.2130 -0.2371 0.137 Uiso 1 1 calc R U .
H14C H 0.7457 0.2043 -0.1828 0.137 Uiso 1 1 calc R U .
C15 C 0.20354(19) 0.14973(10) 0.03369(11) 0.0359(5) Uani 1 1 d . . .
H15A H 0.2203 0.1885 0.0249 0.043 Uiso 1 1 calc R U .
C16 C 0.0434(3) 0.18327(15) 0.09313(18) 0.0701(9) Uani 1 1 d . . .
H16A H -0.0161 0.1663 0.1183 0.105 Uiso 1 1 calc R U .
H16B H 0.0895 0.2095 0.1187 0.105 Uiso 1 1 calc R U .
H16C H 0.0078 0.2043 0.0585 0.105 Uiso 1 1 calc R U .
C17 C 0.0869(4) 0.08039(14) 0.0834(2) 0.0850(13) Uani 1 1 d . . .
H17A H 0.0205 0.0799 0.1101 0.128 Uiso 1 1 calc R U .
H17B H 0.0686 0.0598 0.0450 0.128 Uiso 1 1 calc R U .
H17C H 0.1516 0.0619 0.1049 0.128 Uiso 1 1 calc R U .

loop_
_atom_site_aniso_label
_atom_site_aniso_U_11
_atom_site_aniso_U_22
_atom_site_aniso_U_33
_atom_site_aniso_U_23
_atom_site_aniso_U_13
_atom_site_aniso_U_12
Ni1 0.02877(16) 0.03039(17) 0.02849(16) -0.00478(10) 0.00635(11) -0.00145(11)
Ni2 0.02974(16) 0.03040(17) 0.02830(16) 0.00374(10) 0.00568(11) 0.00360(11)
Cl1 0.0487(3) 0.0284(3) 0.0352(3) -0.0010(2) 0.0020(2) 0.0015(2)
Cl2 0.0437(3) 0.0453(3) 0.0497(3) -0.0188(3) 0.0045(3) -0.0082(3)
Cl3 0.0481(3) 0.0421(3) 0.0473(3) 0.0138(3) -0.0001(3) 0.0096(3)
Cl4 0.0519(5) 0.0749(7) 0.0413(5) 0.000 -0.0104(4) 0.000
O1 0.0433(9) 0.0375(9) 0.0405(9) -0.0070(7) 0.0194(7) -0.0032(7)
O2 0.0391(9) 0.0448(10) 0.0333(8) 0.0007(7) 0.0119(7) 0.0027(7)
O3 0.0401(9) 0.0416(9) 0.0351(9) -0.0025(7) 0.0137(7) -0.0031(7)
O4 0.0426(9) 0.0432(9) 0.0415(9) 0.0077(7) 0.0178(7) 0.0078(7)
O5 0.081(5) 0.116(6) 0.045(3) 0.000 -0.010(3) 0.000
N1 0.0261(8) 0.0280(9) 0.0271(9) -0.0005(7) 0.0024(7) 0.0026(7)
N2 0.0266(8) 0.0297(9) 0.0274(9) 0.0002(7) 0.0014(7) 0.0019(7)
N3 0.0242(8) 0.0367(10) 0.0293(9) 0.0038(7) 0.0051(7) 0.0021(7)
N4 0.0266(8) 0.0367(10) 0.0281(9) -0.0043(7) 0.0060(7) -0.0003(7)
N5 0.0423(11) 0.0367(11) 0.0414(11) -0.0012(9) 0.0145(9) -0.0001(9)
N6 0.0748(19) 0.124(3) 0.0401(14) 0.0207(15) 0.0247(13) 0.0566(17)
N7 0.0517(14) 0.0691(17) 0.0411(13) -0.0072(11) 0.0177(10) -0.0190(12)
N8 0.0385(11) 0.0394(12) 0.0543(13) 0.0002(10) 0.0185(9) -0.0037(9)
C1 0.0233(9) 0.0309(10) 0.0248(10) -0.0006(8) 0.0050(7) 0.0016(7)
C2 0.0222(9) 0.0352(11) 0.0269(10) -0.0002(8) 0.0052(7) 0.0026(8)
C3 0.0267(10) 0.0484(14) 0.0334(11) 0.0064(10) 0.0019(8) 0.0053(9)
C4 0.0306(11) 0.0533(15) 0.0365(13) 0.0004(10) -0.0030(9) 0.0023(10)
C5 0.0294(11) 0.0487(14) 0.0352(12) -0.0060(10) 0.0011(9) -0.0039(10)
C6 0.0365(11) 0.0331(11) 0.0365(12) -0.0045(9) 0.0089(9) 0.0003(9)
C7 0.095(3) 0.0439(17) 0.087(2) 0.0043(16) 0.056(2) 0.0171(16)
C8 0.0583(17) 0.0498(16) 0.0647(18) -0.0025(14) 0.0236(14) -0.0148(13)
C9 0.0759(19) 0.0573(17) 0.0351(13) 0.0105(12) 0.0215(12) 0.0313(15)
C10 0.065(2) 0.162(4) 0.063(2) 0.013(2) 0.0270(18) -0.018(2)
C11 0.228(6) 0.190(5) 0.068(3) 0.045(3) 0.072(3) 0.166(5)
C12 0.0553(15) 0.0447(14) 0.0336(12) -0.0041(11) 0.0117(11) -0.0109(12)
C13 0.071(2) 0.090(3) 0.076(2) -0.018(2) 0.0368(19) 0.0063(19)
C14 0.107(3) 0.104(3) 0.066(2) -0.009(2) 0.035(2) -0.059(3)
C15 0.0330(11) 0.0336(11) 0.0417(12) 0.0030(10) 0.0099(9) 0.0005(9)
C16 0.0580(18) 0.064(2) 0.090(2) -0.0061(18) 0.0324(17) 0.0124(15)
C17 0.101(3) 0.0518(19) 0.106(3) 0.0026(19) 0.064(2) -0.0132(18)

loop_
_atom_type_symbol
_atom_type_description
_atom_type_scat_dispersion_real
_atom_type_scat_dispersion_imag
_atom_type_scat_source
C C 0.0033 0.0016 'International Tables Vol C Tables 4.2.6.8 and 6.1.1.4'
H H 0.0000 0.0000 'International Tables Vol C Tables 4.2.6.8 and 6.1.1.4'
N N 0.0061 0.0033 'International Tables Vol C Tables 4.2.6.8 and 6.1.1.4'
O O 0.0106 0.0060 'International Tables Vol C Tables 4.2.6.8 and 6.1.1.4'
Cl Cl 0.1484 0.1585 'International Tables Vol C Tables 4.2.6.8 and 6.1.1.4'
Ni Ni 0.3393 1.1124 'International Tables Vol C Tables 4.2.6.8 and 6.1.1.4'

loop_
_geom_angle_atom_site_label_1
_geom_angle_atom_site_label_2
_geom_angle_atom_site_label_3
_geom_angle
_geom_angle_site_symmetry_1
_geom_angle_site_symmetry_3
N1 Ni1 O1 86.59(7) . .
N1 Ni1 O2 85.25(7) . .
O1 Ni1 O2 168.85(7) . .
N1 Ni1 N4 77.52(7) . 5_655
O1 Ni1 N4 84.78(7) . 5_655
O2 Ni1 N4 86.05(7) . 5_655
N1 Ni1 Cl2 170.93(5) . .
O1 Ni1 Cl2 93.62(5) . .
O2 Ni1 Cl2 93.25(5) . .
N4 Ni1 Cl2 93.46(5) 5_655 .
N1 Ni1 Cl1 90.39(5) . .
O1 Ni1 Cl1 94.83(5) . .
O2 Ni1 Cl1 92.80(5) . .
N4 Ni1 Cl1 167.91(5) 5_655 .
Cl2 Ni1 Cl1 98.62(2) . .
N2 Ni2 O3 84.72(7) . .
N2 Ni2 O4 85.21(7) . .
O3 Ni2 O4 166.79(7) . .
N2 Ni2 N3 77.77(7) . .
O3 Ni2 N3 84.69(7) . .
O4 Ni2 N3 84.83(7) . .
N2 Ni2 Cl3 171.85(5) . .
O3 Ni2 Cl3 95.02(5) . .
O4 Ni2 Cl3 93.73(5) . .
N3 Ni2 Cl3 94.08(5) . .
N2 Ni2 Cl1 90.28(5) . .
O3 Ni2 Cl1 93.23(5) . .
O4 Ni2 Cl1 95.35(5) . .
N3 Ni2 Cl1 168.01(5) . .
Cl3 Ni2 Cl1 97.86(2) . .
Ni1 Cl1 Ni2 105.56(2) . .
C6 O1 Ni1 125.78(15) . .
C9 O2 Ni1 122.59(18) . .
C12 O3 Ni2 125.50(17) . .
C15 O4 Ni2 126.97(16) . .
C1 N1 N2 115.78(16) 5_655 .
C1 N1 Ni1 117.47(14) 5_655 .
N2 N1 Ni1 126.75(12) . .
C1 N2 N1 115.56(16) . .
C1 N2 Ni2 117.43(14) . .
N1 N2 Ni2 127.00(12) . .
C2 N3 C3 116.3(2) . .
C2 N3 Ni2 112.60(14) . .
C3 N3 Ni2 131.09(16) . .
C2 N4 C5 116.6(2) . .
C2 N4 Ni1 112.79(14) . 5_655
C5 N4 Ni1 130.65(16) . 5_655
C6 N5 C7 120.4(2) . .
C6 N5 C8 123.0(2) . .
C7 N5 C8 116.5(2) . .
C9 N6 C10 121.0(3) . .
C9 N6 C11 121.3(4) . .
C10 N6 C11 117.6(3) . .
C12 N7 C13 121.8(3) . .
C12 N7 C14 121.8(3) . .
C13 N7 C14 116.3(3) . .
C15 N8 C17 120.4(2) . .
C15 N8 C16 121.9(2) . .
C17 N8 C16 117.6(2) . .
N2 C1 N1 128.7(2) . 5_655
N2 C1 C2 115.75(18) . .
N1 C1 C2 115.59(18) 5_655 .
N4 C2 N3 126.9(2) . .
N4 C2 C1 116.62(18) . .
N3 C2 C1 116.44(18) . .
N3 C3 C4 120.9(2) . .
C3 C4 C5 118.5(2) . .
N4 C5 C4 120.8(2) . .
O1 C6 N5 123.7(2) . .
O2 C9 N6 124.3(3) . .
O3 C12 N7 123.7(3) . .
O4 C15 N8 123.1(2) . .

loop_
_geom_bond_atom_site_label_1
_geom_bond_atom_site_label_2
_geom_bond_distance
_geom_bond_site_symmetry_2
Ni1 N1 2.0530(17) .
Ni1 O1 2.0602(16) .
Ni1 O2 2.0740(16) .
Ni1 N4 2.1667(19) 5_655
Ni1 Cl2 2.3352(6) .
Ni1 Cl1 2.4044(6) .
Ni2 N2 2.0481(17) .
Ni2 O3 2.0695(16) .
Ni2 O4 2.0731(16) .
Ni2 N3 2.1635(19) .
Ni2 Cl3 2.3179(6) .
Ni2 Cl1 2.4115(6) .
O1 C6 1.236(3) .
O2 C9 1.216(3) .
O3 C12 1.226(3) .
O4 C15 1.232(3) .
N1 C1 1.321(3) 5_655
N1 N2 1.374(2) .
N2 C1 1.320(3) .
N3 C2 1.334(3) .
N3 C3 1.339(3) .
N4 C2 1.328(3) .
N4 C5 1.339(3) .
N4 Ni1 2.1667(19) 5_655
N5 C6 1.312(3) .
N5 C7 1.446(3) .
N5 C8 1.457(3) .
N6 C9 1.320(3) .
N6 C10 1.428(6) .
N6 C11 1.448(5) .
N7 C12 1.321(3) .
N7 C13 1.426(4) .
N7 C14 1.454(4) .
N8 C15 1.323(3) .
N8 C17 1.438(4) .
N8 C16 1.458(4) .
C1 N1 1.321(3) 5_655
C1 C2 1.478(3) .
C3 C4 1.382(3) .
C4 C5 1.383(3) .

loop_
_geom_torsion_atom_site_label_1
_geom_torsion_atom_site_label_2
_geom_torsion_atom_site_label_3
_geom_torsion_atom_site_label_4
_geom_torsion
_geom_torsion_site_symmetry_1
_geom_torsion_site_symmetry_4
C1 N1 N2 C1 0.4(3) 5_655 .
Ni1 N1 N2 C1 -179.68(13) . .
C1 N1 N2 Ni2 179.55(13) 5_655 .
Ni1 N1 N2 Ni2 -0.5(3) . .
N1 N2 C1 N1 -0.4(4) . 5_655
Ni2 N2 C1 N1 -179.70(18) . 5_655
N1 N2 C1 C2 -179.46(17) . .
Ni2 N2 C1 C2 1.3(3) . .
C5 N4 C2 N3 0.2(3) . .
Ni1 N4 C2 N3 -179.09(17) 5_655 .
C5 N4 C2 C1 -179.92(19) . .
Ni1 N4 C2 C1 0.8(2) 5_655 .
C3 N3 C2 N4 -0.3(3) . .
Ni2 N3 C2 N4 -179.67(17) . .
C3 N3 C2 C1 179.83(18) . .
Ni2 N3 C2 C1 0.4(2) . .
N2 C1 C2 N4 178.97(17) . .
N1 C1 C2 N4 -0.2(3) 5_655 .
N2 C1 C2 N3 -1.1(3) . .
N1 C1 C2 N3 179.71(17) 5_655 .
C2 N3 C3 C4 -0.2(3) . .
Ni2 N3 C3 C4 179.09(17) . .
N3 C3 C4 C5 0.6(4) . .
C2 N4 C5 C4 0.3(3) . .
Ni1 N4 C5 C4 179.47(17) 5_655 .
C3 C4 C5 N4 -0.7(4) . .
Ni1 O1 C6 N5 171.09(18) . .
C7 N5 C6 O1 -1.1(4) . .
C8 N5 C6 O1 -177.0(3) . .
Ni1 O2 C9 N6 177.4(2) . .
C10 N6 C9 O2 -1.5(5) . .
C11 N6 C9 O2 177.6(4) . .
Ni2 O3 C12 N7 173.9(2) . .
C13 N7 C12 O3 -0.4(5) . .
C14 N7 C12 O3 176.2(3) . .
Ni2 O4 C15 N8 166.28(18) . .
C17 N8 C15 O4 -0.5(4) . .
C16 N8 C15 O4 -177.9(3) . .
